data_2216903
loop_
_publ_author_name
'Straessler, Nicholas A.'
'Caudle, M. Tyler'
'Groy, Thomas L.'

_publ_section_title
;
 Tetrakis(<i>N</i>,<i>N</i>-diethylcarbamato)titanium(IV)
;
_journal_coeditor_code BI2252
_journal_issue 1
_journal_name_full 'Acta Crystallographica Section E'
_journal_page_first m48
_journal_page_last m48
_journal_paper_doi 10.1107/S160053680705742X
_journal_volume 64
_journal_year 2008
_chemical_formula_iupac '[Ti (C5 H10 N O2)4] '
_chemical_formula_moiety 'C20 H40 N4 O8 Ti'
_chemical_formula_sum 'C20 H40 N4 O8 Ti'
_chemical_formula_weight 512.46
_chemical_name_systematic
;
Tetrakis(<i>N</i>,<i>N</i>-diethylcarbamato)titanium(IV)
;
_space_group_IT_number 14
_symmetry_cell_setting monoclinic
_symmetry_space_group_name_Hall '-P 2yn'
_symmetry_space_group_name_H-M 'P 1 21/n 1'
_atom_sites_solution_hydrogens geom
_atom_sites_solution_primary direct
_atom_sites_solution_secondary difmap
_audit_creation_method SHELXL-97
_cell_angle_alpha 90.00
_cell_angle_beta 112.4940(10)
_cell_angle_gamma 90.00
_cell_formula_units_Z 4
_cell_length_a 13.9906(9)
_cell_length_b 11.7183(8)
_cell_length_c 17.7483(12)
_cell_measurement_reflns_used 7268
_cell_measurement_temperature 263(2)
_cell_measurement_theta_max 25.30
_cell_measurement_theta_min 2.35
_cell_volume 2688.4(3)
_computing_cell_refinement 'SAINT (Bruker, 2001)'
_computing_data_collection 'SMART (Bruker, 2001)'
_computing_data_reduction 'SAINT (Bruker, 2001)'
_computing_molecular_graphics 'SHELXTL (Bruker, 1997)'
_computing_publication_material 'SHELXTL (Bruker, 1997)'
_computing_structure_refinement 'SHELXL97 (Sheldrick, 1997)'
_computing_structure_solution 'SHELXS97 (Sheldrick, 1997)'
_diffrn_ambient_temperature 263(2)
_diffrn_measured_fraction_theta_full 1.000
_diffrn_measured_fraction_theta_max 1.000
_diffrn_measurement_device_type 'Bruker SMART APEX CCD'
_diffrn_measurement_method '\w scan'
_diffrn_radiation_monochromator graphite
_diffrn_radiation_source 'fine-focus sealed tube'
_diffrn_radiation_type MoK\a
_diffrn_radiation_wavelength 0.71073
_diffrn_reflns_av_R_equivalents 0.0520
_diffrn_reflns_av_sigmaI/netI 0.0441
_diffrn_reflns_limit_h_max 16
_diffrn_reflns_limit_h_min -16
_diffrn_reflns_limit_k_max 13
_diffrn_reflns_limit_k_min -13
_diffrn_reflns_limit_l_max 21
_diffrn_reflns_limit_l_min -21
_diffrn_reflns_number 21432
_diffrn_reflns_theta_full 25.03
_diffrn_reflns_theta_max 25.03
_diffrn_reflns_theta_min 2.14
_diffrn_standards_number 0
_exptl_absorpt_coefficient_mu 0.365
_exptl_absorpt_correction_T_max 0.950
_exptl_absorpt_correction_T_min 0.922
_exptl_absorpt_correction_type multi-scan
_exptl_absorpt_process_details '(SADABS; Bruker, 2001)'
_exptl_crystal_colour light-yellow
_exptl_crystal_density_diffrn 1.266
_exptl_crystal_density_method 'not measured'
_exptl_crystal_description block
_exptl_crystal_F_000 1096
_exptl_crystal_size_max 0.23
_exptl_crystal_size_mid 0.18
_exptl_crystal_size_min 0.14
_refine_diff_density_max 0.206
_refine_diff_density_min -0.248
_refine_ls_extinction_method none
_refine_ls_goodness_of_fit_ref 0.937
_refine_ls_hydrogen_treatment constr
_refine_ls_matrix_type full
_refine_ls_number_parameters 313
_refine_ls_number_reflns 4751
_refine_ls_number_restraints 4
_refine_ls_restrained_S_all 0.942
_refine_ls_R_factor_all 0.0628
_refine_ls_R_factor_gt 0.0436
_refine_ls_shift/su_max 0.001
_refine_ls_shift/su_mean 0.000
_refine_ls_structure_factor_coef Fsqd
_refine_ls_weighting_details 'calc w=1/[\s^2^(Fo^2^)+(0.0620P)^2^] where P=(Fo^2^+2Fc^2^)/3'
_refine_ls_weighting_scheme calc
_refine_ls_wR_factor_gt 0.1070
_refine_ls_wR_factor_ref 0.1136
_reflns_number_gt 3280
_reflns_number_total 4751
_reflns_threshold_expression I>2\s(I)
_cod_data_source_file bi2252.cif
_cod_data_source_block I
_cod_original_sg_symbol_H-M 'P 21/n'
_cod_database_code 2216903
_cod_database_fobs_code 2216903

loop_
_symmetry_equiv_pos_as_xyz
'x, y, z'
'-x+1/2, y+1/2, -z+1/2'
'-x, -y, -z'
'x-1/2, -y-1/2, z-1/2'

loop_
_atom_site_type_symbol
_atom_site_label
_atom_site_fract_x
_atom_site_fract_y
_atom_site_fract_z
_atom_site_U_iso_or_equiv
_atom_site_adp_type
_atom_site_calc_flag
_atom_site_refinement_flags
_atom_site_occupancy
_atom_site_disorder_assembly
_atom_site_disorder_group
Ti Ti1 0.53057(3) 0.40515(3) 0.75825(2) 0.04645(15) Uani d . 1 A .
C C1A 0.70112(19) 0.4099(2) 0.75016(15) 0.0550(6) Uani d . 1 A .
C C1B 0.8487(2) 0.5285(2) 0.7645(2) 0.0790(9) Uani d . 1 A .
H H1B1 0.7999 0.5833 0.7294 0.095 Uiso calc R 1 . .
H H1B2 0.9061 0.5228 0.7468 0.095 Uiso calc R 1 . .
C C1C 0.8880(2) 0.5717(3) 0.8500(2) 0.0964(11) Uani d . 1 . .
H H1C1 0.8315 0.5789 0.8677 0.145 Uiso calc R 1 . .
H H1C2 0.9198 0.6450 0.8524 0.145 Uiso calc R 1 . .
H H1C3 0.9381 0.5192 0.8849 0.145 Uiso calc R 1 . .
C C1D 0.8506(4) 0.3100(4) 0.7419(3) 0.0744(17) Uani d PD 0.639(4) A -1
H H1D1 0.8011 0.2484 0.7214 0.089 Uiso calc PR 0.639(4) A -1
H H1D2 0.8828 0.3242 0.7031 0.089 Uiso calc PR 0.639(4) A -1
C C1E 0.9301(5) 0.2802(5) 0.8232(4) 0.130(2) Uani d PD 0.639(4) A -1
H H1E1 0.9822 0.3386 0.8402 0.195 Uiso calc PR 0.639(4) A -1
H H1E2 0.9615 0.2086 0.8197 0.195 Uiso calc PR 0.639(4) A -1
H H1E3 0.8980 0.2742 0.8621 0.195 Uiso calc PR 0.639(4) A -1
C C1D' 0.8672(7) 0.3171(8) 0.7944(6) 0.0744(17) Uani d PD 0.361(4) A -2
H H1DA 0.9128 0.3364 0.8496 0.089 Uiso calc PR 0.361(4) A -2
H H1DB 0.8264 0.2510 0.7961 0.089 Uiso calc PR 0.361(4) A -2
C C1E' 0.9272(10) 0.2938(9) 0.7440(7) 0.130(2) Uani d PD 0.361(4) A -2
H H1EA 0.9733 0.2310 0.7669 0.195 Uiso calc PR 0.361(4) A -2
H H1EB 0.9665 0.3602 0.7425 0.195 Uiso calc PR 0.361(4) A -2
H H1EC 0.8809 0.2748 0.6896 0.195 Uiso calc PR 0.361(4) A -2
N N1A 0.79773(16) 0.41651(17) 0.75455(16) 0.0756(7) Uani d D 1 . .
O O1A 0.65588(12) 0.31632(13) 0.75096(10) 0.0585(4) Uani d . 1 . .
O O1B 0.64677(11) 0.50028(13) 0.74517(10) 0.0549(4) Uani d . 1 . .
C C2A 0.5985(2) 0.4936(2) 0.89342(16) 0.0617(7) Uani d . 1 A .
C C2B 0.6239(3) 0.6631(3) 0.97834(19) 0.0927(10) Uani d . 1 . .
H H2B1 0.6057 0.7042 0.9273 0.111 Uiso calc R 1 . .
H H2B2 0.6853 0.6981 1.0181 0.111 Uiso calc R 1 . .
C C2C 0.5377(3) 0.6704(3) 1.0072(2) 0.1165(13) Uani d . 1 . .
H H2C1 0.4762 0.6390 0.9666 0.175 Uiso calc R 1 . .
H H2C2 0.5259 0.7489 1.0166 0.175 Uiso calc R 1 . .
H H2C3 0.5553 0.6282 1.0570 0.175 Uiso calc R 1 . .
C C2D 0.7143(3) 0.4758(3) 1.03593(18) 0.1000(11) Uani d . 1 . .
H H2D1 0.6949 0.3960 1.0270 0.120 Uiso calc R 1 . .
H H2D2 0.7048 0.5002 1.0848 0.120 Uiso calc R 1 . .
C C2E 0.8246(3) 0.4874(5) 1.0491(3) 0.171(2) Uani d . 1 . .
H H2E1 0.8347 0.4634 1.0009 0.257 Uiso calc R 1 . .
H H2E2 0.8656 0.4407 1.0943 0.257 Uiso calc R 1 . .
H H2E3 0.8453 0.5658 1.0605 0.257 Uiso calc R 1 . .
N N2A 0.64547(18) 0.5425(2) 0.96643(13) 0.0782(7) Uani d . 1 . .
O O2A 0.61867(13) 0.39039(15) 0.88078(10) 0.0660(5) Uani d . 1 . .
O O2B 0.53366(13) 0.54604(14) 0.83306(10) 0.0587(4) Uani d . 1 . .
C C3A 0.4128(2) 0.2649(2) 0.77832(14) 0.0554(6) Uani d . 1 A .
C C3B 0.2466(2) 0.2274(3) 0.78633(19) 0.0814(9) Uani d . 1 . .
H H3B1 0.2532 0.3053 0.8062 0.098 Uiso calc R 1 . .
H H3B2 0.2271 0.1799 0.8229 0.098 Uiso calc R 1 . .
C C3C 0.1656(3) 0.2221(3) 0.7042(2) 0.1197(13) Uani d . 1 . .
H H3C1 0.1867 0.2653 0.6673 0.180 Uiso calc R 1 . .
H H3C2 0.1026 0.2533 0.7050 0.180 Uiso calc R 1 . .
H H3C3 0.1545 0.1440 0.6865 0.180 Uiso calc R 1 . .
C C3D 0.3691(2) 0.0673(2) 0.79305(19) 0.0792(9) Uani d . 1 . .
H H3D1 0.4157 0.0511 0.7656 0.095 Uiso calc R 1 . .
H H3D2 0.3056 0.0252 0.7652 0.095 Uiso calc R 1 . .
C C3F 0.4174(3) 0.0266(3) 0.8796(2) 0.1360(16) Uani d . 1 . .
H H3F1 0.4800 0.0684 0.9077 0.204 Uiso calc R 1 . .
H H3F2 0.4330 -0.0532 0.8803 0.204 Uiso calc R 1 . .
H H3F3 0.3701 0.0386 0.9063 0.204 Uiso calc R 1 . .
N N3A 0.34594(17) 0.18900(18) 0.78668(13) 0.0661(6) Uani d . 1 . .
O O3A 0.49815(13) 0.23417(13) 0.77522(10) 0.0591(4) Uani d . 1 . .
O O3B 0.39348(12) 0.37213(14) 0.77267(10) 0.0561(4) Uani d . 1 . .
C C4A 0.42082(17) 0.4551(2) 0.61816(14) 0.0500(6) Uani d . 1 A .
C C4B 0.3207(2) 0.5963(2) 0.51902(16) 0.0681(7) Uani d . 1 . .
H H4B1 0.3264 0.6367 0.5682 0.082 Uiso calc R 1 . .
H H4B2 0.2478 0.5909 0.4846 0.082 Uiso calc R 1 . .
C C4D 0.3324(3) 0.3942(3) 0.47780(17) 0.0915(10) Uani d . 1 . .
H H4D1 0.3785 0.3293 0.4966 0.110 Uiso calc R 1 . .
H H4D2 0.3398 0.4244 0.4294 0.110 Uiso calc R 1 . .
C C4C 0.3734(3) 0.6632(3) 0.4759(2) 0.1295(15) Uani d . 1 . .
H H4C1 0.4431 0.6791 0.5124 0.194 Uiso calc R 1 . .
H H4C2 0.3371 0.7337 0.4572 0.194 Uiso calc R 1 . .
H H4C3 0.3744 0.6204 0.4301 0.194 Uiso calc R 1 . .
C C4E 0.2238(3) 0.3556(4) 0.4564(3) 0.1613(19) Uani d . 1 . .
H H4E1 0.2174 0.3206 0.5032 0.242 Uiso calc R 1 . .
H H4E2 0.2058 0.3013 0.4127 0.242 Uiso calc R 1 . .
H H4E3 0.1781 0.4200 0.4397 0.242 Uiso calc R 1 . .
N N4A 0.36206(16) 0.48149(18) 0.54101(12) 0.0624(6) Uani d . 1 . .
O O4A 0.46113(12) 0.35681(14) 0.63830(9) 0.0567(4) Uani d . 1 . .
O O4B 0.43958(11) 0.52675(12) 0.67580(9) 0.0499(4) Uani d . 1 . .

loop_
_atom_site_aniso_label
_atom_site_aniso_U_11
_atom_site_aniso_U_22
_atom_site_aniso_U_33
_atom_site_aniso_U_12
_atom_site_aniso_U_13
_atom_site_aniso_U_23
Ti1 0.0451(3) 0.0418(3) 0.0482(3) 0.00093(18) 0.01313(19) -0.00154(18)
C1A 0.0531(15) 0.0437(14) 0.0666(17) 0.0018(12) 0.0210(12) 0.0013(12)
C1B 0.0607(18) 0.0499(17) 0.129(3) -0.0032(13) 0.0386(18) 0.0121(17)
C1C 0.079(2) 0.062(2) 0.132(3) -0.0101(16) 0.022(2) 0.0070(19)
C1D 0.049(2) 0.055(2) 0.110(5) 0.0029(18) 0.022(3) -0.003(3)
C1E 0.131(4) 0.075(3) 0.150(5) 0.044(3) 0.015(5) -0.008(4)
C1D' 0.049(2) 0.055(2) 0.110(5) 0.0029(18) 0.022(3) -0.003(3)
C1E' 0.131(4) 0.075(3) 0.150(5) 0.044(3) 0.015(5) -0.008(4)
N1A 0.0499(13) 0.0448(13) 0.136(2) 0.0011(10) 0.0398(14) 0.0025(12)
O1A 0.0495(10) 0.0411(10) 0.0844(13) 0.0000(7) 0.0250(9) -0.0010(8)
O1B 0.0487(9) 0.0408(9) 0.0736(11) 0.0040(7) 0.0217(8) 0.0026(8)
C2A 0.0604(16) 0.0686(18) 0.0503(16) -0.0084(14) 0.0147(13) -0.0044(14)
C2B 0.104(3) 0.110(3) 0.060(2) -0.039(2) 0.0262(18) -0.0267(18)
C2C 0.123(3) 0.140(4) 0.094(3) -0.022(3) 0.049(2) -0.028(2)
C2D 0.096(3) 0.128(3) 0.0536(19) -0.020(2) 0.0041(17) 0.0037(18)
C2E 0.080(3) 0.257(6) 0.140(4) -0.016(3) 0.001(3) 0.071(4)
N2A 0.0854(17) 0.0863(18) 0.0474(14) -0.0137(14) 0.0083(12) -0.0113(12)
O2A 0.0680(12) 0.0646(12) 0.0520(10) 0.0045(9) 0.0080(8) 0.0042(9)
O2B 0.0616(11) 0.0568(10) 0.0489(10) 0.0036(8) 0.0112(8) -0.0082(8)
C3A 0.0567(16) 0.0596(17) 0.0489(15) -0.0058(13) 0.0192(12) 0.0004(12)
C3B 0.079(2) 0.087(2) 0.091(2) -0.0163(17) 0.0456(18) -0.0010(17)
C3C 0.073(2) 0.146(4) 0.128(3) -0.014(2) 0.025(2) -0.020(3)
C3D 0.088(2) 0.0605(19) 0.097(2) -0.0171(15) 0.0442(19) -0.0013(16)
C3F 0.199(5) 0.084(3) 0.110(3) 0.016(3) 0.043(3) 0.022(2)
N3A 0.0642(14) 0.0626(14) 0.0794(16) -0.0077(11) 0.0361(12) 0.0024(11)
O3A 0.0544(11) 0.0472(10) 0.0761(12) 0.0012(8) 0.0255(9) 0.0055(8)
O3B 0.0538(10) 0.0522(10) 0.0634(11) 0.0003(8) 0.0235(8) -0.0006(8)
C4A 0.0468(14) 0.0538(15) 0.0485(15) -0.0024(11) 0.0173(11) -0.0055(12)
C4B 0.0665(17) 0.0782(19) 0.0540(16) 0.0120(14) 0.0167(13) 0.0083(14)
C4D 0.109(3) 0.091(2) 0.0515(18) 0.0121(19) 0.0055(16) -0.0182(16)
C4C 0.171(4) 0.113(3) 0.138(4) 0.013(3) 0.097(3) 0.040(3)
C4E 0.160(4) 0.156(4) 0.139(4) -0.081(4) 0.024(3) -0.062(3)
N4A 0.0682(14) 0.0642(14) 0.0449(12) 0.0067(11) 0.0104(10) -0.0070(10)
O4A 0.0646(11) 0.0486(10) 0.0516(10) 0.0069(8) 0.0162(8) -0.0081(8)
O4B 0.0540(10) 0.0455(9) 0.0456(9) 0.0024(7) 0.0139(7) -0.0044(7)

loop_
_atom_type_symbol
_atom_type_description
_atom_type_scat_dispersion_real
_atom_type_scat_dispersion_imag
_atom_type_scat_source
C C 0.0033 0.0016 'International Tables Vol C Tables 4.2.6.8 and 6.1.1.4'
H H 0.0000 0.0000 'International Tables Vol C Tables 4.2.6.8 and 6.1.1.4'
N N 0.0061 0.0033 'International Tables Vol C Tables 4.2.6.8 and 6.1.1.4'
O O 0.0106 0.0060 'International Tables Vol C Tables 4.2.6.8 and 6.1.1.4'
Ti Ti 0.2776 0.4457 'International Tables Vol C Tables 4.2.6.8 and 6.1.1.4'

loop_
_geom_angle_atom_site_label_1
_geom_angle_atom_site_label_2
_geom_angle_atom_site_label_3
_geom_angle
O4A Ti1 O2A 158.13(7)
O4A Ti1 O1B 96.51(7)
O2A Ti1 O1B 89.14(7)
O4A Ti1 O3B 89.05(7)
O2A Ti1 O3B 93.58(7)
O1B Ti1 O3B 157.96(7)
O4A Ti1 O1A 82.73(6)
O2A Ti1 O1A 81.12(7)
O1B Ti1 O1A 62.86(6)
O3B Ti1 O1A 139.16(7)
O4A Ti1 O4B 62.75(6)
O2A Ti1 O4B 139.12(7)
O1B Ti1 O4B 81.22(6)
O3B Ti1 O4B 82.46(6)
O1A Ti1 O4B 126.75(6)
O4A Ti1 O3A 80.97(7)
O2A Ti1 O3A 80.98(7)
O1B Ti1 O3A 139.15(7)
O3B Ti1 O3A 62.76(6)
O1A Ti1 O3A 76.44(6)
O4B Ti1 O3A 130.05(6)
O4A Ti1 O2B 139.16(7)
O2A Ti1 O2B 62.63(7)
O1B Ti1 O2B 79.62(6)
O3B Ti1 O2B 82.25(7)
O1A Ti1 O2B 127.93(6)
O4B Ti1 O2B 76.54(6)
O3A Ti1 O2B 127.58(7)
O1A C1A O1B 115.3(2)
O1A C1A N1A 123.5(2)
O1B C1A N1A 121.2(2)
N1A C1B C1C 113.5(2)
N1A C1B H1B1 108.9
C1C C1B H1B1 108.9
N1A C1B H1B2 108.9
C1C C1B H1B2 108.9
H1B1 C1B H1B2 107.7
C1B C1C H1C1 109.5
C1B C1C H1C2 109.5
H1C1 C1C H1C2 109.5
C1B C1C H1C3 109.5
H1C1 C1C H1C3 109.5
H1C2 C1C H1C3 109.5
C1E C1D N1A 106.1(4)
C1E C1D H1D1 110.5
N1A C1D H1D1 110.5
C1E C1D H1D2 110.5
N1A C1D H1D2 110.5
H1D1 C1D H1D2 108.7
C1E' C1D' N1A 105.9(7)
C1E' C1D' H1DA 110.6
N1A C1D' H1DA 110.6
C1E' C1D' H1DB 110.5
N1A C1D' H1DB 110.6
H1DA C1D' H1DB 108.7
C1D' C1E' H1EA 109.5
C1D' C1E' H1EB 109.5
H1EA C1E' H1EB 109.5
C1D' C1E' H1EC 109.5
H1EA C1E' H1EC 109.5
H1EB C1E' H1EC 109.5
C1A N1A C1B 119.7(2)
C1A N1A C1D' 116.2(4)
C1B N1A C1D' 115.9(5)
C1A N1A C1D 119.3(3)
C1B N1A C1D 120.8(3)
C1A O1A Ti1 90.24(14)
C1A O1B Ti1 91.02(14)
O2B C2A O2A 116.4(2)
O2B C2A N2A 122.6(3)
O2A C2A N2A 121.0(3)
N2A C2B C2C 110.1(3)
N2A C2B H2B1 109.6
C2C C2B H2B1 109.6
N2A C2B H2B2 109.6
C2C C2B H2B2 109.6
H2B1 C2B H2B2 108.2
C2B C2C H2C1 109.5
C2B C2C H2C2 109.5
H2C1 C2C H2C2 109.5
C2B C2C H2C3 109.5
H2C1 C2C H2C3 109.5
H2C2 C2C H2C3 109.5
N2A C2D C2E 113.2(3)
N2A C2D H2D1 108.9
C2E C2D H2D1 108.9
N2A C2D H2D2 108.9
C2E C2D H2D2 108.9
H2D1 C2D H2D2 107.8
C2D C2E H2E1 109.5
C2D C2E H2E2 109.5
H2E1 C2E H2E2 109.5
C2D C2E H2E3 109.5
H2E1 C2E H2E3 109.5
H2E2 C2E H2E3 109.5
C2A N2A C2D 120.5(3)
C2A N2A C2B 119.8(2)
C2D N2A C2B 119.6(2)
C2A O2A Ti1 91.30(14)
C2A O2B Ti1 89.34(15)
O3A C3A O3B 116.7(2)
O3A C3A N3A 121.7(2)
O3B C3A N3A 121.6(2)
N3A C3B C3C 111.3(3)
N3A C3B H3B1 109.4
C3C C3B H3B1 109.4
N3A C3B H3B2 109.4
C3C C3B H3B2 109.4
H3B1 C3B H3B2 108.0
C3B C3C H3C1 109.5
C3B C3C H3C2 109.5
H3C1 C3C H3C2 109.5
C3B C3C H3C3 109.5
H3C1 C3C H3C3 109.5
H3C2 C3C H3C3 109.5
N3A C3D C3F 113.0(3)
N3A C3D H3D1 109.0
C3F C3D H3D1 109.0
N3A C3D H3D2 109.0
C3F C3D H3D2 109.0
H3D1 C3D H3D2 107.8
C3D C3F H3F1 109.5
C3D C3F H3F2 109.5
H3F1 C3F H3F2 109.5
C3D C3F H3F3 109.5
H3F1 C3F H3F3 109.5
H3F2 C3F H3F3 109.5
C3A N3A C3D 120.9(2)
C3A N3A C3B 119.9(2)
C3D N3A C3B 119.1(2)
C3A O3A Ti1 89.66(14)
C3A O3B Ti1 90.89(14)
O4B C4A O4A 116.1(2)
O4B C4A N4A 121.9(2)
O4A C4A N4A 122.0(2)
N4A C4B C4C 113.8(2)
N4A C4B H4B1 108.8
C4C C4B H4B1 108.8
N4A C4B H4B2 108.8
C4C C4B H4B2 108.8
H4B1 C4B H4B2 107.7
N4A C4D C4E 111.9(3)
N4A C4D H4D1 109.2
C4E C4D H4D1 109.2
N4A C4D H4D2 109.2
C4E C4D H4D2 109.2
H4D1 C4D H4D2 107.9
C4B C4C H4C1 109.5
C4B C4C H4C2 109.5
H4C1 C4C H4C2 109.5
C4B C4C H4C3 109.5
H4C1 C4C H4C3 109.5
H4C2 C4C H4C3 109.5
C4D C4E H4E1 109.5
C4D C4E H4E2 109.5
H4E1 C4E H4E2 109.5
C4D C4E H4E3 109.5
H4E1 C4E H4E3 109.5
H4E2 C4E H4E3 109.5
C4A N4A C4D 120.6(2)
C4A N4A C4B 120.9(2)
C4D N4A C4B 118.4(2)
C4A O4A Ti1 91.41(13)
C4A O4B Ti1 89.78(13)

loop_
_geom_bond_atom_site_label_1
_geom_bond_atom_site_label_2
_geom_bond_distance
Ti1 O4A 2.0530(15)
Ti1 O2A 2.0561(16)
Ti1 O1B 2.0562(15)
Ti1 O3B 2.0663(16)
Ti1 O1A 2.0851(16)
Ti1 O4B 2.0897(15)
Ti1 O3A 2.1013(16)
Ti1 O2B 2.1087(16)
C1A O1A 1.269(3)
C1A O1B 1.287(3)
C1A N1A 1.326(3)
C1B N1A 1.471(3)
C1B C1C 1.491(4)
C1B H1B1 0.970
C1B H1B2 0.970
C1C H1C1 0.960
C1C H1C2 0.960
C1C H1C3 0.960
C1D C1E 1.487(7)
C1D N1A 1.511(5)
C1D H1D1 0.970
C1D H1D2 0.970
C1E H1E1 0.960
C1E H1E2 0.960
C1E H1E3 0.960
C1D' C1E' 1.468(9)
C1D' N1A 1.508(8)
C1D' H1DA 0.970
C1D' H1DB 0.970
C1E' H1EA 0.960
C1E' H1EB 0.960
C1E' H1EC 0.960
C2A O2B 1.267(3)
C2A O2A 1.281(3)
C2A N2A 1.337(3)
C2B N2A 1.477(4)
C2B C2C 1.481(4)
C2B H2B1 0.970
C2B H2B2 0.970
C2C H2C1 0.960
C2C H2C2 0.960
C2C H2C3 0.960
C2D N2A 1.467(3)
C2D C2E 1.477(4)
C2D H2D1 0.970
C2D H2D2 0.970
C2E H2E1 0.960
C2E H2E2 0.960
C2E H2E3 0.960
C3A O3A 1.269(3)
C3A O3B 1.281(3)
C3A N3A 1.339(3)
C3B N3A 1.458(3)
C3B C3C 1.466(4)
C3B H3B1 0.970
C3B H3B2 0.970
C3C H3C1 0.960
C3C H3C2 0.960
C3C H3C3 0.960
C3D N3A 1.457(3)
C3D C3F 1.501(4)
C3D H3D1 0.970
C3D H3D2 0.970
C3F H3F1 0.960
C3F H3F2 0.960
C3F H3F3 0.960
C4A O4B 1.271(3)
C4A O4A 1.272(3)
C4A N4A 1.336(3)
C4B N4A 1.458(3)
C4B C4C 1.475(4)
C4B H4B1 0.970
C4B H4B2 0.970
C4D N4A 1.457(3)
C4D C4E 1.488(5)
C4D H4D1 0.970
C4D H4D2 0.970
C4C H4C1 0.960
C4C H4C2 0.960
C4C H4C3 0.960
C4E H4E1 0.960
C4E H4E2 0.960
C4E H4E3 0.960
